data_7216498
loop_
_publ_author_name
'Ramon, Ga\"elle'
'Davies, Kate'
'Nassimbeni, Luigi R.'

_publ_section_title
;
 Structures of benzoic acids with substituted pyridines and quinolines:
 salt versus co-crystal formation
;
_journal_issue 26
_journal_name_full CrystEngComm
_journal_page_first 5802
_journal_paper_doi 10.1039/c3ce41963k
_journal_volume 16
_journal_year 2014
_chemical_formula_moiety 'C7 H5 O2, C5 H7 N2'
_chemical_formula_sum 'C12 H12 N2 O2'
_chemical_formula_weight 216.24
_chemical_melting_point ?
_chemical_name_common none
_chemical_name_systematic
; 
benzoic acid + 2-aminopyridine
;
_space_group_IT_number 61
_symmetry_cell_setting orthorhombic
_symmetry_space_group_name_Hall '-P 2ac 2ab'
_symmetry_space_group_name_H-M 'P b c a'
_atom_sites_solution_hydrogens geom
_atom_sites_solution_primary direct
_atom_sites_solution_secondary difmap
_audit_creation_method SHELXL-97
_cell_angle_alpha 90.00
_cell_angle_beta 90.00
_cell_angle_gamma 90.00
_cell_formula_units_Z 8
_cell_length_a 11.500(2)
_cell_length_b 15.191(3)
_cell_length_c 12.228(2)
_cell_measurement_reflns_used 4451
_cell_measurement_temperature 173(2)
_cell_measurement_theta_max 27.88
_cell_measurement_theta_min 3.77
_cell_volume 2136.2(7)
_computing_cell_refinement 'DENZO-SMN (Otwinowski & Minor, 1997)'
_computing_data_collection 'COLLECT program (Nonius, 2000)'
_computing_data_reduction 'DENZO-SMN (Otwinowski & Minor, 1997)'
_computing_molecular_graphics 'X-Seed (Barbour, 2001)'
_computing_publication_material 'SHELXL-97 (Sheldrick, 2001)'
_computing_structure_refinement 'SHELXL-97 (Sheldrick, 1997)'
_computing_structure_solution 'SHELXS-97 (Sheldrick, 1997)'
_diffrn_ambient_temperature 173(2)
_diffrn_measured_fraction_theta_full 0.955
_diffrn_measured_fraction_theta_max 0.955
_diffrn_measurement_device_type 'Nonius Kappa CCD diffractometer'
_diffrn_measurement_method '1.2\% \f scans and \w scans'
_diffrn_radiation_monochromator graphite
_diffrn_radiation_source 'fine-focus sealed tube'
_diffrn_radiation_type MoK\a
_diffrn_radiation_wavelength 0.71073
_diffrn_reflns_av_R_equivalents 0.0496
_diffrn_reflns_av_sigmaI/netI 0.0788
_diffrn_reflns_limit_h_max 14
_diffrn_reflns_limit_h_min -14
_diffrn_reflns_limit_k_max 19
_diffrn_reflns_limit_k_min -19
_diffrn_reflns_limit_l_max 15
_diffrn_reflns_limit_l_min -14
_diffrn_reflns_number 4451
_diffrn_reflns_theta_full 27.88
_diffrn_reflns_theta_max 27.88
_diffrn_reflns_theta_min 3.77
_diffrn_standards_decay_% 0
_diffrn_standards_interval_count 0
_diffrn_standards_interval_time 0
_diffrn_standards_number 0
_exptl_absorpt_coefficient_mu 0.094
_exptl_absorpt_correction_T_max 0.9898
_exptl_absorpt_correction_T_min 0.9861
_exptl_absorpt_correction_type multi-scan
_exptl_absorpt_process_details DENZO-SMN
_exptl_crystal_colour colourless
_exptl_crystal_density_diffrn 1.345
_exptl_crystal_density_meas ?
_exptl_crystal_density_method 'not measured'
_exptl_crystal_description blocks
_exptl_crystal_F_000 912
_exptl_crystal_size_max 0.15
_exptl_crystal_size_mid 0.14
_exptl_crystal_size_min 0.11
_refine_diff_density_max 0.219
_refine_diff_density_min -0.249
_refine_diff_density_rms 0.055
_refine_ls_extinction_coef 0
_refine_ls_extinction_method none
_refine_ls_goodness_of_fit_ref 0.950
_refine_ls_hydrogen_treatment mixed
_refine_ls_matrix_type full
_refine_ls_number_parameters 157
_refine_ls_number_reflns 2433
_refine_ls_number_restraints 0
_refine_ls_restrained_S_all 0.950
_refine_ls_R_factor_all 0.1054
_refine_ls_R_factor_gt 0.0443
_refine_ls_shift/su_max 0.000
_refine_ls_shift/su_mean 0.000
_refine_ls_structure_factor_coef Fsqd
_refine_ls_weighting_details 'calc w=1/[\s^2^(Fo^2^)+(0.0581P)^2^+0.0000P] where P=(Fo^2^+2Fc^2^)/3'
_refine_ls_weighting_scheme calc
_refine_ls_wR_factor_gt 0.0929
_refine_ls_wR_factor_ref 0.1100
_reflns_number_gt 1432
_reflns_number_total 2433
_reflns_threshold_expression >2sigma(I)
_cod_data_source_file c3ce41963k.txt
_cod_data_source_block data(VII)-CCDC963014
_cod_depositor_comments
;
The following automatic conversions were performed:

'_chemical_melting_point' value 'none' was changed to '?' - the value
is undefined or not given.

'_symmetry_cell_setting' value
'Orthorhombic' changed to 'orthorhombic' according to
/usr/data/users/saulius/crontab/automatic-downloads/rss-feeds/RSC/lib/dictionaries/cif_core.dic
dictionary named 'cif_core.dic' version 2.4.2 from 2011-04-26.

Automatic conversion script
Id: cif_fix_values 2281 2013-09-26 08:29:07Z andrius 

 Adding full bibliography for 7216492--7216505.cif.

The following automatic conversions were performed:

'_exptl_crystal_density_meas' value 'not measured' was changed to '?'
- the value is perceived as not measured.

Automatic conversion script
Id: cif_fix_values 3008 2015-01-20 13:52:24Z robertas 
;
_cod_original_cell_volume 2136.1(7)
_cod_original_sg_symbol_H-M Pbca
_cod_database_code 7216498

loop_
_symmetry_equiv_pos_as_xyz
'x, y, z'
'-x+1/2, -y, z+1/2'
'x+1/2, -y+1/2, -z'
'-x, y+1/2, -z+1/2'
'-x, -y, -z'
'x-1/2, y, -z-1/2'
'-x-1/2, y-1/2, z'
'x, -y-1/2, z-1/2'

loop_
_atom_site_label
_atom_site_type_symbol
_atom_site_fract_x
_atom_site_fract_y
_atom_site_fract_z
_atom_site_U_iso_or_equiv
_atom_site_adp_type
_atom_site_occupancy
_atom_site_symmetry_multiplicity
_atom_site_calc_flag
_atom_site_refinement_flags
O1A O 0.05123(9) 0.56884(7) 0.12465(8) 0.0246(3) Uani 1 1 d .
O2A O -0.12293(10) 0.62721(7) 0.08896(8) 0.0264(3) Uani 1 1 d .
N1B N -0.04343(11) 0.49008(9) 0.29643(10) 0.0211(3) Uani 1 1 d .
C4 C 0.03011(14) 0.65713(9) -0.03503(11) 0.0200(4) Uani 1 1 d .
N2B N -0.22443(13) 0.55327(9) 0.27654(11) 0.0282(4) Uani 1 1 d .
C6 C -0.04395(14) 0.70401(10) -0.10415(11) 0.0233(4) Uani 1 1 d .
H6 H -0.1246 0.7073 -0.0877 0.028 Uiso 1 1 calc R
C7 C -0.01813(14) 0.61469(10) 0.06636(11) 0.0203(4) Uani 1 1 d .
C8 C -0.00109(14) 0.74572(10) -0.19642(12) 0.0271(4) Uani 1 1 d .
H8 H -0.0522 0.7775 -0.2429 0.032 Uiso 1 1 calc R
C9 C -0.19034(15) 0.44900(10) 0.42283(12) 0.0247(4) Uani 1 1 d .
H9 H -0.2681 0.4530 0.4485 0.030 Uiso 1 1 calc R
C10 C 0.03400(15) 0.43706(10) 0.34863(12) 0.0250(4) Uani 1 1 d .
H10 H 0.1115 0.4332 0.3221 0.030 Uiso 1 1 calc R
C11 C -0.15407(14) 0.49856(10) 0.33095(11) 0.0223(4) Uani 1 1 d .
C12 C 0.14737(15) 0.65275(10) -0.06053(12) 0.0250(4) Uani 1 1 d .
H12 H 0.1987 0.6207 -0.0145 0.030 Uiso 1 1 calc R
C13 C -0.11228(15) 0.39541(11) 0.47426(13) 0.0276(4) Uani 1 1 d .
H13 H -0.1365 0.3616 0.5356 0.033 Uiso 1 1 calc R
C14 C 0.11631(15) 0.74109(11) -0.22092(12) 0.0270(4) Uani 1 1 d .
H14 H 0.1457 0.7696 -0.2843 0.032 Uiso 1 1 calc R
C15 C 0.19058(16) 0.69499(10) -0.15312(12) 0.0286(4) Uani 1 1 d .
H15 H 0.2712 0.6921 -0.1696 0.034 Uiso 1 1 calc R
C16 C 0.00276(15) 0.38947(11) 0.43808(12) 0.0280(4) Uani 1 1 d .
H16 H 0.0575 0.3532 0.4749 0.034 Uiso 1 1 calc R
H5 H -0.1951(18) 0.5828(13) 0.2118(17) 0.055(6) Uiso 1 1 d .
H7 H -0.2984(18) 0.5631(12) 0.3056(15) 0.046(6) Uiso 1 1 d .
H1 H -0.0130(17) 0.5223(13) 0.2320(15) 0.051(5) Uiso 1 1 d .

loop_
_atom_site_aniso_label
_atom_site_aniso_U_11
_atom_site_aniso_U_22
_atom_site_aniso_U_33
_atom_site_aniso_U_23
_atom_site_aniso_U_13
_atom_site_aniso_U_12
O1A 0.0195(6) 0.0321(7) 0.0221(6) 0.0061(5) -0.0020(5) 0.0016(5)
O2A 0.0185(7) 0.0376(7) 0.0233(6) 0.0019(5) 0.0016(5) 0.0005(5)
N1B 0.0188(8) 0.0243(8) 0.0202(7) 0.0018(5) 0.0019(6) -0.0012(6)
C4 0.0229(10) 0.0188(8) 0.0183(8) -0.0032(6) 0.0000(6) -0.0015(7)
N2B 0.0177(9) 0.0388(9) 0.0281(8) 0.0064(6) 0.0037(6) 0.0031(7)
C6 0.0225(9) 0.0229(9) 0.0244(8) -0.0023(6) -0.0030(7) -0.0006(7)
C7 0.0199(10) 0.0226(9) 0.0183(8) -0.0048(6) -0.0018(7) -0.0021(8)
C8 0.0335(11) 0.0248(9) 0.0228(8) 0.0030(6) -0.0060(7) -0.0026(8)
C9 0.0235(10) 0.0274(10) 0.0232(8) -0.0040(7) 0.0064(7) -0.0045(8)
C10 0.0221(10) 0.0245(9) 0.0284(9) -0.0021(7) 0.0007(7) 0.0011(8)
C11 0.0197(9) 0.0258(10) 0.0213(8) -0.0035(7) 0.0015(7) -0.0044(7)
C12 0.0226(10) 0.0248(9) 0.0276(9) 0.0032(7) -0.0001(7) 0.0028(8)
C13 0.0359(11) 0.0241(9) 0.0228(8) 0.0014(7) 0.0039(7) -0.0056(8)
C14 0.0368(11) 0.0219(9) 0.0225(8) 0.0012(6) 0.0029(7) -0.0038(8)
C15 0.0281(10) 0.0256(10) 0.0320(9) 0.0015(7) 0.0094(7) 0.0013(8)
C16 0.0314(11) 0.0260(10) 0.0265(9) 0.0040(7) -0.0016(7) -0.0011(8)

loop_
_atom_type_symbol
_atom_type_description
_atom_type_scat_dispersion_real
_atom_type_scat_dispersion_imag
_atom_type_scat_source
C C 0.0033 0.0016 'International Tables Vol C Tables 4.2.6.8 and 6.1.1.4'
H H 0.0000 0.0000 'International Tables Vol C Tables 4.2.6.8 and 6.1.1.4'
N N 0.0061 0.0033 'International Tables Vol C Tables 4.2.6.8 and 6.1.1.4'
O O 0.0106 0.0060 'International Tables Vol C Tables 4.2.6.8 and 6.1.1.4'

loop_
_geom_angle_atom_site_label_1
_geom_angle_atom_site_label_2
_geom_angle_atom_site_label_3
_geom_angle
C11 N1B C10 121.88(14)
C11 N1B H1 122.3(11)
C10 N1B H1 115.8(12)
C12 C4 C6 118.83(13)
C12 C4 C7 121.60(13)
C6 C4 C7 119.55(14)
C11 N2B H5 118.8(12)
C11 N2B H7 117.5(11)
H5 N2B H7 123.6(16)
C8 C6 C4 120.65(15)
C8 C6 H6 119.7
C4 C6 H6 119.7
O2A C7 O1A 124.16(14)
O2A C7 C4 118.20(14)
O1A C7 C4 117.64(14)
C14 C8 C6 120.00(15)
C14 C8 H8 120.0
C6 C8 H8 120.0
C13 C9 C11 119.28(16)
C13 C9 H9 120.4
C11 C9 H9 120.4
C16 C10 N1B 121.31(16)
C16 C10 H10 119.3
N1B C10 H10 119.3
N2B C11 N1B 118.37(14)
N2B C11 C9 123.18(15)
N1B C11 C9 118.45(15)
C4 C12 C15 120.53(15)
C4 C12 H12 119.7
C15 C12 H12 119.7
C9 C13 C16 120.99(15)
C9 C13 H13 119.5
C16 C13 H13 119.5
C15 C14 C8 119.93(15)
C15 C14 H14 120.0
C8 C14 H14 120.0
C14 C15 C12 120.06(16)
C14 C15 H15 120.0
C12 C15 H15 120.0
C10 C16 C13 118.06(16)
C10 C16 H16 121.0
C13 C16 H16 121.0

loop_
_geom_bond_atom_site_label_1
_geom_bond_atom_site_label_2
_geom_bond_distance
O1A C7 1.2765(18)
O2A C7 1.2510(19)
N1B C11 1.347(2)
N1B C10 1.360(2)
N1B H1 0.992(19)
C4 C12 1.386(2)
C4 C6 1.395(2)
C4 C7 1.503(2)
N2B C11 1.337(2)
N2B H5 0.97(2)
N2B H7 0.93(2)
C6 C8 1.385(2)
C6 H6 0.9500
C8 C14 1.385(2)
C8 H8 0.9500
C9 C13 1.365(2)
C9 C11 1.415(2)
C9 H9 0.9500
C10 C16 1.359(2)
C10 H10 0.9500
C12 C15 1.393(2)
C12 H12 0.9500
C13 C16 1.398(2)
C13 H13 0.9500
C14 C15 1.381(2)
C14 H14 0.9500
C15 H15 0.9500
C16 H16 0.9500

loop_
_geom_torsion_atom_site_label_1
_geom_torsion_atom_site_label_2
_geom_torsion_atom_site_label_3
_geom_torsion_atom_site_label_4
_geom_torsion
C12 C4 C6 C8 -0.2(2)
C7 C4 C6 C8 178.22(13)
C12 C4 C7 O2A 174.31(14)
C6 C4 C7 O2A -4.1(2)
C12 C4 C7 O1A -4.9(2)
C6 C4 C7 O1A 176.68(13)
C4 C6 C8 C14 0.1(2)
C11 N1B C10 C16 0.5(2)
C10 N1B C11 N2B 178.73(14)
C10 N1B C11 C9 -1.4(2)
C13 C9 C11 N2B -179.28(15)
C13 C9 C11 N1B 0.9(2)
C6 C4 C12 C15 0.5(2)
C7 C4 C12 C15 -177.94(14)
C11 C9 C13 C16 0.6(2)
C6 C8 C14 C15 -0.1(2)
C8 C14 C15 C12 0.4(2)
C4 C12 C15 C14 -0.6(2)
N1B C10 C16 C13 1.0(2)
C9 C13 C16 C10 -1.5(2)
